data_4027666
loop_
_publ_author_name
'Ming-Chang P. Yeh'
'Chia-Jung Liang'
'Chern-Wei Fan'
'Wei-Hang Chiu'
'Jun-Yuan Lo'

_publ_section_title
;
 Synthesis of 2-Azaspiro[4.6]undec-7-enes from
 N-Tosyl-N-(3-arylpropargyl)-Tethered 3-Methylcyclohex-2-en-1-ols
;
_journal_name_full 'Journal of Organic Chemistry'
_journal_page_first 9707
_journal_page_last 9717
_journal_paper_doi 10.1021/jo301764g
_journal_volume 77
_journal_year 2012
_chemical_formula_moiety 'C25 H28 Cl N O3 S'
_chemical_formula_sum 'C25 H28 Cl N O3 S'
_chemical_formula_weight 457.99
_chemical_name_systematic
;
 ?
;
_space_group_IT_number 4
_symmetry_cell_setting monoclinic
_symmetry_space_group_name_Hall 'P 2yb'
_symmetry_space_group_name_H-M 'P 1 21 1'
_atom_sites_solution_hydrogens geom
_atom_sites_solution_primary direct
_atom_sites_solution_secondary difmap
_audit_creation_method SHELXL-97
_cell_angle_alpha 90.00
_cell_angle_beta 108.503(10)
_cell_angle_gamma 90.00
_cell_formula_units_Z 2
_cell_length_a 12.578(5)
_cell_length_b 6.194(2)
_cell_length_c 14.866(6)
_cell_measurement_reflns_used 0
_cell_measurement_temperature 200(2)
_cell_measurement_theta_max 0
_cell_measurement_theta_min 0
_cell_volume 1098.3(7)
_computing_molecular_graphics 'Ortep-3 for Windows (Farrugia, 1997)'
_computing_publication_material 'WinGX publication routines (Farrugia, 1999)'
_computing_structure_refinement 'SHELXL-97 (Sheldrick, 1997)'
_computing_structure_solution 'SHELXS-86 (Sheldrick, 1986)'
_diffrn_ambient_temperature 200(2)
_diffrn_measured_fraction_theta_full 0.990
_diffrn_measured_fraction_theta_max 0.990
_diffrn_radiation_monochromator graphite
_diffrn_radiation_source 'fine-focus sealed tube'
_diffrn_radiation_type MoK\a
_diffrn_radiation_wavelength 0.71073
_diffrn_reflns_av_R_equivalents 0.0586
_diffrn_reflns_av_sigmaI/netI 0.1192
_diffrn_reflns_limit_h_max 14
_diffrn_reflns_limit_h_min -14
_diffrn_reflns_limit_k_max 7
_diffrn_reflns_limit_k_min -7
_diffrn_reflns_limit_l_max 16
_diffrn_reflns_limit_l_min -17
_diffrn_reflns_number 7272
_diffrn_reflns_theta_full 24.99
_diffrn_reflns_theta_max 24.99
_diffrn_reflns_theta_min 1.44
_exptl_absorpt_coefficient_mu 0.297
_exptl_absorpt_correction_T_max 0.9941
_exptl_absorpt_correction_T_min 0.9057
_exptl_absorpt_correction_type multi-scan
_exptl_crystal_colour colorless
_exptl_crystal_density_diffrn 1.385
_exptl_crystal_description prism
_exptl_crystal_F_000 484
_exptl_crystal_size_max 0.34
_exptl_crystal_size_mid 0.14
_exptl_crystal_size_min 0.02
_refine_diff_density_max 0.243
_refine_diff_density_min -0.269
_refine_diff_density_rms 0.063
_refine_ls_abs_structure_details 'Flack H D (1983), Acta Cryst. A39, 876-881'
_refine_ls_abs_structure_Flack 0.09(11)
_refine_ls_extinction_method none
_refine_ls_goodness_of_fit_ref 0.987
_refine_ls_hydrogen_treatment constr
_refine_ls_matrix_type full
_refine_ls_number_parameters 280
_refine_ls_number_reflns 3669
_refine_ls_number_restraints 1
_refine_ls_restrained_S_all 0.987
_refine_ls_R_factor_all 0.1117
_refine_ls_R_factor_gt 0.0555
_refine_ls_shift/su_max 0.000
_refine_ls_shift/su_mean 0.000
_refine_ls_structure_factor_coef Fsqd
_refine_ls_weighting_details 'calc w=1/[\s^2^(Fo^2^)+(0.0368P)^2^+0.6426P] where P=(Fo^2^+2Fc^2^)/3'
_refine_ls_weighting_scheme calc
_refine_ls_wR_factor_gt 0.0923
_refine_ls_wR_factor_ref 0.1233
_reflns_number_gt 2294
_reflns_number_total 3669
_reflns_threshold_expression >2sigma(I)
_cod_data_source_file jo301764g_si_009.cif
_cod_data_source_block a12624
_cod_original_cell_volume 1098.4(8)
_cod_original_sg_symbol_H-M 'P 21'
_cod_database_code 4027666

loop_
_symmetry_equiv_pos_as_xyz
'x, y, z'
'-x, y+1/2, -z'

loop_
_atom_site_label
_atom_site_type_symbol
_atom_site_fract_x
_atom_site_fract_y
_atom_site_fract_z
_atom_site_U_iso_or_equiv
_atom_site_adp_type
_atom_site_occupancy
_atom_site_symmetry_multiplicity
_atom_site_calc_flag
_atom_site_refinement_flags
C1 C 0.3464(4) 0.9589(10) 0.5775(4) 0.0298(15) Uani 1 1 d .
C2 C 0.4441(4) 0.8752(11) 0.6413(4) 0.0327(16) Uani 1 1 d .
H2 H 0.4446 0.7343 0.6667 0.039 Uiso 1 1 calc R
C3 C 0.5403(4) 0.9996(11) 0.6672(4) 0.0358(17) Uani 1 1 d .
H3 H 0.6068 0.9426 0.7110 0.043 Uiso 1 1 calc R
C4 C 0.5424(4) 1.2052(12) 0.6310(3) 0.0314(15) Uani 1 1 d .
C5 C 0.6463(4) 1.3420(12) 0.6657(4) 0.0456(18) Uani 1 1 d .
H5A H 0.6333 1.4809 0.6324 0.068 Uiso 1 1 calc R
H5B H 0.7090 1.2676 0.6534 0.068 Uiso 1 1 calc R
H5C H 0.6643 1.3668 0.7341 0.068 Uiso 1 1 calc R
C6 C 0.4450(4) 1.2826(10) 0.5662(4) 0.0297(15) Uani 1 1 d .
H6 H 0.4456 1.4217 0.5394 0.036 Uiso 1 1 calc R
C7 C 0.3471(4) 1.1646(11) 0.5391(4) 0.0317(14) Uani 1 1 d .
H7 H 0.2810 1.2223 0.4950 0.038 Uiso 1 1 calc R
C8 C 0.2109(4) 0.8249(11) 0.7286(3) 0.0288(13) Uani 1 1 d .
H8A H 0.2910 0.8663 0.7522 0.035 Uiso 1 1 calc R
H8B H 0.2038 0.6684 0.7388 0.035 Uiso 1 1 calc R
C9 C 0.1421(4) 0.9563(9) 0.7751(4) 0.0253(14) Uani 1 1 d .
C10 C 0.1585(4) 1.0409(10) 0.8596(4) 0.0270(14) Uani 1 1 d .
C11 C 0.2561(4) 1.0172(10) 0.9471(4) 0.0277(14) Uani 1 1 d .
C12 C 0.3279(4) 0.8414(11) 0.9613(4) 0.0324(14) Uani 1 1 d .
H12 H 0.3117 0.7289 0.9155 0.039 Uiso 1 1 calc R
C13 C 0.4232(4) 0.8249(11) 1.0409(3) 0.0309(14) Uani 1 1 d .
H13 H 0.4713 0.7031 1.0494 0.037 Uiso 1 1 calc R
C14 C 0.4461(4) 0.9888(11) 1.1067(4) 0.0342(16) Uani 1 1 d .
C15 C 0.6134(4) 0.8158(12) 1.2049(4) 0.0429(16) Uani 1 1 d .
H15A H 0.6751 0.8400 1.2638 0.064 Uiso 1 1 calc R
H15B H 0.6436 0.8012 1.1520 0.064 Uiso 1 1 calc R
H15C H 0.5734 0.6834 1.2106 0.064 Uiso 1 1 calc R
C16 C 0.3764(4) 1.1678(12) 1.0938(4) 0.0392(16) Uani 1 1 d .
H16 H 0.3937 1.2820 1.1388 0.047 Uiso 1 1 calc R
C17 C 0.2814(4) 1.1786(12) 1.0147(4) 0.0332(14) Uani 1 1 d .
H17 H 0.2328 1.2994 1.0069 0.040 Uiso 1 1 calc R
C18 C 0.0532(4) 1.1724(11) 0.8556(3) 0.0317(14) Uani 1 1 d .
H18 H 0.0745 1.3077 0.8939 0.038 Uiso 1 1 calc R
C19 C -0.0202(4) 1.0300(11) 0.8956(4) 0.0350(16) Uani 1 1 d .
H19 H 0.0246 0.9953 0.9626 0.042 Uiso 1 1 calc R
C20 C -0.0607(4) 0.8142(12) 0.8454(4) 0.0412(16) Uani 1 1 d .
H20A H -0.1092 0.7430 0.8776 0.049 Uiso 1 1 calc R
H20B H 0.0055 0.7203 0.8540 0.049 Uiso 1 1 calc R
C21 C -0.1253(4) 0.8258(12) 0.7395(4) 0.0386(15) Uani 1 1 d .
H21A H -0.1689 0.6906 0.7213 0.046 Uiso 1 1 calc R
H21B H -0.1798 0.9457 0.7293 0.046 Uiso 1 1 calc R
C22 C -0.0568(4) 0.8580(11) 0.6718(4) 0.0344(16) Uani 1 1 d .
H22A H -0.1093 0.8960 0.6086 0.041 Uiso 1 1 calc R
H22B H -0.0221 0.7180 0.6652 0.041 Uiso 1 1 calc R
C23 C 0.0364(4) 1.0300(10) 0.6993(4) 0.0256(14) Uani 1 1 d .
C24 C 0.0057(4) 1.2264(10) 0.7493(3) 0.0308(15) Uani 1 1 d .
H24A H -0.0766 1.2461 0.7298 0.037 Uiso 1 1 calc R
H24B H 0.0402 1.3597 0.7344 0.037 Uiso 1 1 calc R
C25 C 0.0825(4) 1.0708(10) 0.6163(4) 0.0313(15) Uani 1 1 d .
H25A H 0.0221 1.0686 0.5545 0.038 Uiso 1 1 calc R
H25B H 0.1234 1.2096 0.6237 0.038 Uiso 1 1 calc R
N1 N 0.1590(3) 0.8841(8) 0.6270(3) 0.0301(13) Uani 1 1 d .
O1 O 0.1467(3) 0.8874(7) 0.4585(2) 0.0385(12) Uani 1 1 d .
O2 O 0.2473(3) 0.5901(6) 0.5665(3) 0.0402(12) Uani 1 1 d .
O3 O 0.5378(3) 0.9950(7) 1.1877(3) 0.0397(11) Uani 1 1 d .
S1 S 0.21861(11) 0.8157(3) 0.54958(10) 0.0318(4) Uani 1 1 d .
Cl1 Cl -0.14205(12) 1.1824(3) 0.89980(11) 0.0496(5) Uani 1 1 d .

loop_
_atom_site_aniso_label
_atom_site_aniso_U_11
_atom_site_aniso_U_22
_atom_site_aniso_U_33
_atom_site_aniso_U_23
_atom_site_aniso_U_13
_atom_site_aniso_U_12
C1 0.022(3) 0.039(4) 0.029(3) -0.009(3) 0.009(3) -0.004(3)
C2 0.027(3) 0.043(5) 0.029(3) 0.006(3) 0.010(3) 0.009(3)
C3 0.021(3) 0.057(5) 0.030(4) 0.012(4) 0.009(3) 0.002(3)
C4 0.025(3) 0.045(4) 0.025(3) -0.003(4) 0.010(3) -0.004(3)
C5 0.035(3) 0.061(5) 0.040(4) 0.012(4) 0.010(3) -0.009(4)
C6 0.033(3) 0.025(4) 0.033(3) 0.001(3) 0.012(3) 0.002(3)
C7 0.031(3) 0.033(4) 0.029(3) 0.001(3) 0.007(3) 0.005(3)
C8 0.026(3) 0.035(4) 0.022(3) 0.003(3) 0.003(2) 0.006(3)
C9 0.019(3) 0.024(4) 0.032(3) 0.000(3) 0.006(3) 0.000(3)
C10 0.023(3) 0.031(4) 0.026(3) -0.005(3) 0.006(3) 0.000(3)
C11 0.026(3) 0.035(4) 0.025(3) -0.005(3) 0.013(3) 0.002(3)
C12 0.031(3) 0.034(4) 0.030(3) 0.000(3) 0.008(3) -0.003(3)
C13 0.029(3) 0.032(4) 0.026(3) 0.001(3) 0.000(2) 0.006(3)
C14 0.028(3) 0.045(4) 0.025(3) 0.001(3) 0.001(3) 0.007(3)
C15 0.032(3) 0.054(5) 0.036(3) 0.005(4) 0.001(3) 0.015(4)
C16 0.036(3) 0.048(5) 0.028(3) -0.014(4) 0.002(3) 0.002(4)
C17 0.033(3) 0.039(4) 0.027(3) -0.006(4) 0.009(3) 0.015(3)
C18 0.030(3) 0.036(4) 0.026(3) 0.002(3) 0.005(3) 0.010(3)
C19 0.032(3) 0.041(5) 0.034(4) 0.002(3) 0.012(3) 0.009(3)
C20 0.039(3) 0.048(5) 0.042(4) 0.001(4) 0.020(3) -0.002(4)
C21 0.030(3) 0.040(4) 0.047(4) -0.012(4) 0.014(3) -0.010(3)
C22 0.027(3) 0.036(4) 0.035(3) 0.003(3) 0.003(3) 0.005(3)
C23 0.016(3) 0.034(4) 0.025(3) 0.006(3) 0.004(3) 0.004(3)
C24 0.024(3) 0.036(4) 0.031(3) 0.004(3) 0.006(3) 0.005(3)
C25 0.022(3) 0.037(4) 0.033(4) 0.007(3) 0.006(3) 0.007(3)
N1 0.026(2) 0.041(4) 0.024(2) 0.002(2) 0.008(2) 0.011(2)
O1 0.030(2) 0.055(3) 0.024(2) -0.006(2) 0.0012(18) -0.003(2)
O2 0.043(2) 0.032(3) 0.047(3) -0.011(2) 0.014(2) 0.002(2)
O3 0.034(2) 0.046(3) 0.029(2) -0.006(2) -0.0055(19) 0.009(2)
S1 0.0263(7) 0.0402(11) 0.0277(8) -0.0060(9) 0.0069(6) -0.0012(8)
Cl1 0.0353(8) 0.0659(13) 0.0506(10) -0.0080(11) 0.0179(7) 0.0086(10)

loop_
_atom_type_symbol
_atom_type_description
_atom_type_scat_dispersion_real
_atom_type_scat_dispersion_imag
_atom_type_scat_source
C C 0.0033 0.0016 'International Tables Vol C Tables 4.2.6.8 and 6.1.1.4'
H H 0.0000 0.0000 'International Tables Vol C Tables 4.2.6.8 and 6.1.1.4'
N N 0.0061 0.0033 'International Tables Vol C Tables 4.2.6.8 and 6.1.1.4'
O O 0.0106 0.0060 'International Tables Vol C Tables 4.2.6.8 and 6.1.1.4'
S S 0.1246 0.1234 'International Tables Vol C Tables 4.2.6.8 and 6.1.1.4'
Cl Cl 0.1484 0.1585 'International Tables Vol C Tables 4.2.6.8 and 6.1.1.4'

loop_
_geom_angle_atom_site_label_1
_geom_angle_atom_site_label_2
_geom_angle_atom_site_label_3
_geom_angle
C2 C1 C7 120.0(5)
C2 C1 S1 120.9(5)
C7 C1 S1 119.0(4)
C3 C2 C1 119.2(6)
C3 C2 H2 120.4
C1 C2 H2 120.4
C2 C3 C4 121.8(5)
C2 C3 H3 119.1
C4 C3 H3 119.1
C6 C4 C3 117.9(5)
C6 C4 C5 121.7(6)
C3 C4 C5 120.4(5)
C4 C5 H5A 109.5
C4 C5 H5B 109.5
H5A C5 H5B 109.5
C4 C5 H5C 109.5
H5A C5 H5C 109.5
H5B C5 H5C 109.5
C7 C6 C4 122.2(6)
C7 C6 H6 118.9
C4 C6 H6 118.9
C6 C7 C1 119.0(5)
C6 C7 H7 120.5
C1 C7 H7 120.5
N1 C8 C9 101.7(4)
N1 C8 H8A 111.4
C9 C8 H8A 111.4
N1 C8 H8B 111.4
C9 C8 H8B 111.4
H8A C8 H8B 109.3
C10 C9 C8 135.6(5)
C10 C9 C23 115.2(5)
C8 C9 C23 108.5(4)
C9 C10 C11 129.2(5)
C9 C10 C18 107.6(5)
C11 C10 C18 123.2(5)
C12 C11 C17 118.0(5)
C12 C11 C10 121.8(5)
C17 C11 C10 120.1(5)
C11 C12 C13 121.9(6)
C11 C12 H12 119.0
C13 C12 H12 119.0
C14 C13 C12 118.6(6)
C14 C13 H13 120.7
C12 C13 H13 120.7
O3 C14 C13 124.8(6)
O3 C14 C16 114.5(6)
C13 C14 C16 120.7(5)
O3 C15 H15A 109.5
O3 C15 H15B 109.5
H15A C15 H15B 109.5
O3 C15 H15C 109.5
H15A C15 H15C 109.5
H15B C15 H15C 109.5
C17 C16 C14 119.5(6)
C17 C16 H16 120.2
C14 C16 H16 120.2
C16 C17 C11 121.3(6)
C16 C17 H17 119.3
C11 C17 H17 119.3
C19 C18 C10 107.4(5)
C19 C18 C24 116.1(4)
C10 C18 C24 101.7(4)
C19 C18 H18 110.4
C10 C18 H18 110.4
C24 C18 H18 110.4
C20 C19 C18 117.5(5)
C20 C19 Cl1 108.4(4)
C18 C19 Cl1 109.5(4)
C20 C19 H19 107.0
C18 C19 H19 107.0
Cl1 C19 H19 107.0
C19 C20 C21 116.5(6)
C19 C20 H20A 108.2
C21 C20 H20A 108.2
C19 C20 H20B 108.2
C21 C20 H20B 108.2
H20A C20 H20B 107.3
C22 C21 C20 117.2(4)
C22 C21 H21A 108.0
C20 C21 H21A 108.0
C22 C21 H21B 108.0
C20 C21 H21B 108.0
H21A C21 H21B 107.2
C21 C22 C23 117.1(5)
C21 C22 H22A 108.0
C23 C22 H22A 108.0
C21 C22 H22B 108.0
C23 C22 H22B 108.0
H22A C22 H22B 107.3
C9 C23 C25 100.4(4)
C9 C23 C24 100.0(4)
C25 C23 C24 118.2(5)
C9 C23 C22 113.8(5)
C25 C23 C22 110.5(5)
C24 C23 C22 112.8(4)
C23 C24 C18 104.5(5)
C23 C24 H24A 110.9
C18 C24 H24A 110.9
C23 C24 H24B 110.9
C18 C24 H24B 110.9
H24A C24 H24B 108.9
N1 C25 C23 100.6(4)
N1 C25 H25A 111.7
C23 C25 H25A 111.7
N1 C25 H25B 111.7
C23 C25 H25B 111.7
H25A C25 H25B 109.4
C25 N1 C8 111.2(4)
C25 N1 S1 124.2(4)
C8 N1 S1 120.3(3)
C14 O3 C15 117.3(5)
O2 S1 O1 120.7(3)
O2 S1 N1 106.1(3)
O1 S1 N1 107.1(2)
O2 S1 C1 106.6(3)
O1 S1 C1 108.6(3)
N1 S1 C1 107.1(3)

loop_
_geom_bond_atom_site_label_1
_geom_bond_atom_site_label_2
_geom_bond_distance
C1 C2 1.392(7)
C1 C7 1.398(8)
C1 S1 1.767(6)
C2 C3 1.382(7)
C2 H2 0.9500
C3 C4 1.386(9)
C3 H3 0.9500
C4 C6 1.382(7)
C4 C5 1.505(7)
C5 H5A 0.9800
C5 H5B 0.9800
C5 H5C 0.9800
C6 C7 1.377(7)
C6 H6 0.9500
C7 H7 0.9500
C8 N1 1.489(6)
C8 C9 1.506(7)
C8 H8A 0.9900
C8 H8B 0.9900
C9 C10 1.315(7)
C9 C23 1.515(7)
C10 C11 1.486(7)
C10 C18 1.540(7)
C11 C12 1.388(8)
C11 C17 1.381(8)
C12 C13 1.396(6)
C12 H12 0.9500
C13 C14 1.376(8)
C13 H13 0.9500
C14 O3 1.378(6)
C14 C16 1.388(8)
C15 O3 1.432(7)
C15 H15A 0.9800
C15 H15B 0.9800
C15 H15C 0.9800
C16 C17 1.387(7)
C16 H16 0.9500
C17 H17 0.9500
C18 C19 1.527(8)
C18 C24 1.539(6)
C18 H18 1.0000
C19 C20 1.537(9)
C19 Cl1 1.818(6)
C19 H19 1.0000
C20 C21 1.527(7)
C20 H20A 0.9900
C20 H20B 0.9900
C21 C22 1.531(7)
C21 H21A 0.9900
C21 H21B 0.9900
C22 C23 1.541(7)
C22 H22A 0.9900
C22 H22B 0.9900
C23 C25 1.540(7)
C23 C24 1.537(8)
C24 H24A 0.9900
C24 H24B 0.9900
C25 N1 1.481(7)
C25 H25A 0.9900
C25 H25B 0.9900
N1 S1 1.616(4)
O1 S1 1.439(4)
O2 S1 1.445(4)
